data_4506690
loop_
_publ_author_name
'D\'eniz, Mariadel'
'Hern\'andez-Rodr\'iguez, Irene'
'Pas\'an, Jorge'
'Fabelo, Oscar'
'Ca\~nadillas-Delgado, Laura'
'Yuste, Consuelo'
'Julve, Miguel'
'Lloret, Francesc'
'Ruiz-P\'erez, Catalina'

_publ_section_title
;
 Pillaring Role of 4,4&#x2032;-Azobis(pyridine) in Substituted
 Malonate-Containing Manganese(II) Complexes: Syntheses, Crystal
 Structures, and Magnetic Properties
;
_journal_issue 9
_journal_name_full 'Crystal Growth &amp; Design'
_journal_page_first 4505
_journal_paper_doi 10.1021/cg300670a
_journal_volume 12
_journal_year 2012
_chemical_formula_sum 'C10 H12 Mn N2 O5'
_chemical_formula_weight 295.16
_chemical_name_systematic
;
 ?
;
_space_group_IT_number 14
_symmetry_cell_setting monoclinic
_symmetry_space_group_name_Hall '-P 2yn'
_symmetry_space_group_name_H-M 'P 1 21/n 1'
_atom_sites_solution_hydrogens geom
_atom_sites_solution_primary direct
_atom_sites_solution_secondary difmap
_audit_creation_method SHELXL-97
_cell_angle_alpha 90.00
_cell_angle_beta 90.12(3)
_cell_angle_gamma 90.00
_cell_formula_units_Z 4
_cell_length_a 7.4740(15)
_cell_length_b 21.371(4)
_cell_length_c 7.5710(15)
_cell_measurement_temperature 100(2)
_cell_volume 1209.3(4)
_computing_cell_refinement 'HKL2000 (Otwinowski & Minor, 1997)'
_computing_data_collection 'MxCube (ESRF, 2006)'
_computing_data_reduction 'HKL2000 (Otwinowski & Minor, 1997)'
_computing_structure_refinement 'SHELXL-97 (Sheldrick, 1997)'
_computing_structure_solution 'SIR92, J. Appl. Cryst. 26, 343-350, (1993)')'
_diffrn_ambient_temperature 100(2)
_diffrn_detector 'CCD plate'
_diffrn_detector_area_resol_mean 9.6
_diffrn_measured_fraction_theta_full 0.981
_diffrn_measured_fraction_theta_max 0.981
_diffrn_measurement_device_type 'Single-axis HUBER diffractometer'
_diffrn_measurement_method 'CCD rotation images, thick slices'
_diffrn_radiation_detector 'ADSC Q210r CCD (binned mode)'
_diffrn_radiation_monochromator 'Si 111'
_diffrn_radiation_wavelength 0.73800
_diffrn_reflns_av_R_equivalents 0.0676
_diffrn_reflns_av_sigmaI/netI 0.0343
_diffrn_reflns_limit_h_max 9
_diffrn_reflns_limit_h_min -9
_diffrn_reflns_limit_k_max 27
_diffrn_reflns_limit_k_min -27
_diffrn_reflns_limit_l_max 9
_diffrn_reflns_limit_l_min -9
_diffrn_reflns_number 18552
_diffrn_reflns_theta_full 27.12
_diffrn_reflns_theta_max 27.12
_diffrn_reflns_theta_min 2.85
_diffrn_source synchrotron
_diffrn_source_type 'ESRF-CRG BM16'
_exptl_absorpt_coefficient_mu 1.218
_exptl_absorpt_correction_type none
_exptl_crystal_colour Orange
_exptl_crystal_density_diffrn 1.621
_exptl_crystal_density_method 'not measured'
_exptl_crystal_description Prism
_exptl_crystal_F_000 604
_exptl_crystal_size_max 0.12
_exptl_crystal_size_mid 0.08
_exptl_crystal_size_min 0.06
_refine_diff_density_max 0.594
_refine_diff_density_min -0.700
_refine_diff_density_rms 0.097
_refine_ls_extinction_coef 0.106(10)
_refine_ls_extinction_expression Fc^*^=kFc[1+0.001xFc^2^\l^3^/sin(2\q)]^-1/4^
_refine_ls_extinction_method SHELXL
_refine_ls_goodness_of_fit_ref 1.085
_refine_ls_hydrogen_treatment mixed
_refine_ls_matrix_type full
_refine_ls_number_parameters 209
_refine_ls_number_reflns 2632
_refine_ls_number_restraints 2
_refine_ls_restrained_S_all 1.084
_refine_ls_R_factor_all 0.0653
_refine_ls_R_factor_gt 0.0583
_refine_ls_shift/su_max 0.000
_refine_ls_shift/su_mean 0.000
_refine_ls_structure_factor_coef Fsqd
_refine_ls_weighting_details 'calc w=1/[\s^2^(Fo^2^)+(0.0992P)^2^+1.0446P] where P=(Fo^2^+2Fc^2^)/3'
_refine_ls_weighting_scheme calc
_refine_ls_wR_factor_gt 0.1622
_refine_ls_wR_factor_ref 0.1702
_reflns_number_gt 2238
_reflns_number_total 2632
_reflns_threshold_expression >2sigma(I)
_cod_data_source_file cg300670a_si_002.cif
_cod_data_source_block sull335
_cod_depositor_comments
;
The following automatic conversions were performed:

'_symmetry_cell_setting' value 'Monoclinic' changed to 'monoclinic'
according to /home/saulius/struct/CIF-dictionaries/cif_core.dic
dictionary named 'cif_core.dic' version 2.4.2 from 2011-04-26.

Automatic conversion script
Id: cif_fix_values 1891 2012-01-12 08:04:46Z andrius 
;
_cod_original_sg_symbol_H-M P21/n
_cod_database_code 4506690

loop_
_symmetry_equiv_pos_as_xyz
'x, y, z'
'-x+1/2, y+1/2, -z+1/2'
'-x, -y, -z'
'x-1/2, -y-1/2, z-1/2'

loop_
_atom_site_label
_atom_site_type_symbol
_atom_site_fract_x
_atom_site_fract_y
_atom_site_fract_z
_atom_site_U_iso_or_equiv
_atom_site_adp_type
_atom_site_occupancy
_atom_site_symmetry_multiplicity
_atom_site_calc_flag
_atom_site_refinement_flags
_atom_site_disorder_assembly
_atom_site_disorder_group
Mn1 Mn 0.00033(6) 0.22183(2) 0.85763(6) 0.0376(3) Uani 1 1 d . . .
O2 O 0.1901(3) 0.27586(11) 1.0098(3) 0.0425(6) Uani 1 1 d . . .
O4 O -0.1895(3) 0.27567(11) 1.0100(3) 0.0430(6) Uani 1 1 d . . .
C3 C -0.1679(4) 0.31833(16) 1.1235(5) 0.0420(7) Uani 1 1 d . . .
C2 C 0.0003(4) 0.36036(17) 1.1121(5) 0.0454(8) Uani 1 1 d . . .
C5 C -0.0001(5) 0.3943(2) 0.9338(6) 0.0603(10) Uani 1 1 d . . .
H5A H -0.0003 0.3635 0.8380 0.090 Uiso 1 1 calc R . .
H5B H 0.1070 0.4206 0.9247 0.090 Uiso 1 1 calc R . .
H5C H -0.1071 0.4206 0.9247 0.090 Uiso 1 1 calc R . .
O1W O 0.0010(3) 0.28092(11) 0.6171(3) 0.0422(6) Uani 1 1 d D . .
N1 N 0.0019(6) 0.14692(14) 1.0720(4) 0.0557(8) Uani 1 1 d . . .
C1 C 0.1685(4) 0.31822(16) 1.1242(5) 0.0411(7) Uani 1 1 d . . .
C4 C 0.0005(5) 0.40917(19) 1.2610(7) 0.0608(11) Uani 1 1 d . . .
H4A H 0.0008 0.3878 1.3755 0.091 Uiso 1 1 calc R . .
H4B H -0.1066 0.4354 1.2512 0.091 Uiso 1 1 calc R . .
H4C H 0.1075 0.4354 1.2512 0.091 Uiso 1 1 calc R . .
O3 O -0.2774(3) 0.32921(12) 1.2443(3) 0.0449(6) Uani 1 1 d . . .
O1 O 0.2771(3) 0.32941(12) 1.2445(3) 0.0452(6) Uani 1 1 d . . .
C7 C -0.0007(6) 0.1097(2) 1.3669(5) 0.0568(10) Uani 1 1 d . . .
H7 H 0.0275 0.1192 1.4863 0.068 Uiso 1 1 calc R A 1
C6 C -0.0010(7) 0.15565(19) 1.2402(6) 0.0612(10) Uani 1 1 d . B .
H6 H -0.0035 0.1977 1.2804 0.073 Uiso 1 1 calc R . .
C8A C -0.0409(14) 0.0513(5) 1.3189(12) 0.0418(18) Uani 0.460(6) 1 d P B 1
C9A C -0.1065(12) 0.0420(4) 1.1509(11) 0.055(2) Uani 0.460(6) 1 d P B 1
H9A H -0.1591 0.0033 1.1178 0.066 Uiso 0.460(6) 1 calc PR B 1
C10A C -0.0936(12) 0.0907(4) 1.0327(10) 0.053(2) Uani 0.460(6) 1 d P B 1
H10A H -0.1502 0.0867 0.9208 0.063 Uiso 0.460(6) 1 calc PR B 1
N2A N -0.0549(15) -0.0026(4) 1.4357(15) 0.0492(19) Uani 0.460(6) 1 d P . 1
C8B C 0.0429(13) 0.0508(4) 1.3185(11) 0.0466(17) Uani 0.540(6) 1 d P B 2
C9B C 0.1057(11) 0.0423(4) 1.1524(10) 0.058(2) Uani 0.540(6) 1 d P B 2
H9B H 0.1581 0.0035 1.1195 0.070 Uiso 0.540(6) 1 calc PR B 2
C10B C 0.0930(11) 0.0903(4) 1.0317(10) 0.0579(19) Uani 0.540(6) 1 d P B 2
H10B H 0.1464 0.0855 0.9187 0.069 Uiso 0.540(6) 1 calc PR B 2
N2B N 0.0502(15) -0.0025(3) 1.4367(13) 0.0520(15) Uani 0.540(6) 1 d P . 2
H1WA H 0.099(4) 0.270(2) 0.556(6) 0.061(13) Uiso 1 1 d D . .
H1WB H -0.098(4) 0.268(2) 0.561(6) 0.063(14) Uiso 1 1 d D . .

loop_
_atom_site_aniso_label
_atom_site_aniso_U_11
_atom_site_aniso_U_22
_atom_site_aniso_U_33
_atom_site_aniso_U_23
_atom_site_aniso_U_13
_atom_site_aniso_U_12
Mn1 0.0247(3) 0.0493(4) 0.0390(4) 0.00370(18) -0.0005(2) 0.00011(17)
O2 0.0258(11) 0.0541(14) 0.0475(14) -0.0024(10) -0.0032(9) 0.0016(9)
O4 0.0266(11) 0.0539(15) 0.0486(14) -0.0024(10) 0.0036(9) -0.0017(9)
C3 0.0272(14) 0.0492(18) 0.0498(19) 0.0025(14) -0.0020(12) 0.0034(12)
C2 0.0279(14) 0.0467(17) 0.062(2) 0.0059(15) 0.0003(14) 0.0006(13)
C5 0.0383(17) 0.060(2) 0.083(3) 0.020(2) 0.0000(17) 0.0010(17)
O1W 0.0298(12) 0.0553(14) 0.0416(13) 0.0057(9) -0.0013(10) 0.0000(9)
N1 0.080(2) 0.0482(16) 0.0384(16) 0.0057(13) -0.0011(14) -0.0012(16)
C1 0.0270(14) 0.0469(17) 0.0494(19) 0.0058(14) 0.0032(12) -0.0015(12)
C4 0.0360(17) 0.049(2) 0.097(3) -0.011(2) -0.0001(18) -0.0006(16)
O3 0.0297(11) 0.0550(14) 0.0501(14) -0.0048(10) 0.0032(9) -0.0027(10)
O1 0.0291(11) 0.0564(14) 0.0500(14) -0.0049(11) -0.0045(9) 0.0030(10)
C7 0.067(3) 0.060(2) 0.043(2) 0.0049(16) -0.0010(18) 0.0022(19)
C6 0.084(3) 0.049(2) 0.051(2) 0.0014(16) -0.002(2) 0.000(2)
C8A 0.035(4) 0.047(4) 0.044(4) 0.004(3) -0.001(4) 0.002(4)
C9A 0.059(5) 0.046(4) 0.058(5) 0.004(3) -0.013(4) -0.003(4)
C10A 0.064(5) 0.053(4) 0.041(4) 0.005(3) -0.014(3) -0.011(4)
N2A 0.041(5) 0.059(4) 0.048(7) 0.001(3) -0.006(4) -0.006(4)
C8B 0.038(4) 0.052(4) 0.049(4) 0.008(3) 0.001(4) 0.008(4)
C9B 0.065(5) 0.052(4) 0.057(4) 0.006(3) 0.014(3) 0.005(3)
C10B 0.065(5) 0.055(4) 0.053(4) 0.002(3) 0.012(3) 0.004(3)
N2B 0.053(5) 0.057(3) 0.047(5) 0.002(3) 0.005(4) 0.004(3)

loop_
_atom_type_symbol
_atom_type_description
_atom_type_scat_dispersion_real
_atom_type_scat_dispersion_imag
_atom_type_scat_source
C C 0.0033 0.0016 'International Tables Vol C Tables 4.2.6.8 and 6.1.1.4'
H H 0.0000 0.0000 'International Tables Vol C Tables 4.2.6.8 and 6.1.1.4'
N N 0.0061 0.0033 'International Tables Vol C Tables 4.2.6.8 and 6.1.1.4'
O O 0.0106 0.0060 'International Tables Vol C Tables 4.2.6.8 and 6.1.1.4'
Mn Mn 0.3368 0.7283 'International Tables Vol C Tables 4.2.6.8 and 6.1.1.4'

loop_
_geom_angle_atom_site_label_1
_geom_angle_atom_site_label_2
_geom_angle_atom_site_label_3
_geom_angle
_geom_angle_site_symmetry_1
_geom_angle_site_symmetry_3
O2 Mn1 O4 82.05(9) . .
O2 Mn1 O3 88.71(9) . 4_665
O4 Mn1 O3 169.77(10) . 4_665
O2 Mn1 O1 169.60(10) . 4_565
O4 Mn1 O1 88.53(9) . 4_565
O3 Mn1 O1 100.31(10) 4_665 4_565
O2 Mn1 O1W 97.54(10) . .
O4 Mn1 O1W 97.92(10) . .
O3 Mn1 O1W 87.61(9) 4_665 .
O1 Mn1 O1W 88.06(9) 4_565 .
O2 Mn1 N1 89.61(12) . .
O4 Mn1 N1 89.79(12) . .
O3 Mn1 N1 85.74(12) 4_665 .
O1 Mn1 N1 85.95(12) 4_565 .
O1W Mn1 N1 170.12(11) . .
C1 O2 Mn1 131.6(2) . .
C3 O4 Mn1 131.6(2) . .
O3 C3 O4 123.3(3) . .
O3 C3 C2 117.8(3) . .
O4 C3 C2 118.9(3) . .
C5 C2 C4 108.9(3) . .
C5 C2 C3 108.9(3) . .
C4 C2 C3 110.7(3) . .
C5 C2 C1 109.1(3) . .
C4 C2 C1 110.6(3) . .
C3 C2 C1 108.6(3) . .
C6 N1 C10B 110.1(4) . .
C6 N1 C10A 108.6(4) . .
C10B N1 C10A 58.6(5) . .
C6 N1 Mn1 127.1(3) . .
C10B N1 Mn1 116.5(4) . .
C10A N1 Mn1 116.2(4) . .
O1 C1 O2 123.8(3) . .
O1 C1 C2 117.4(3) . .
O2 C1 C2 118.7(3) . .
C3 O3 Mn1 134.4(2) . 4_566
C1 O1 Mn1 133.9(2) . 4_666
C8A C7 C8B 27.0(4) . .
C8A C7 C6 118.6(5) . .
C8B C7 C6 118.5(5) . .
N1 C6 C7 126.0(4) . .
C7 C8A C9A 117.8(8) . .
C7 C8A N2A 126.3(8) . .
C9A C8A N2A 114.9(9) . .
C10A C9A C8A 117.8(8) . .
C9A C10A N1 122.4(7) . .
N2A N2A C8A 110.2(10) 3_558 .
C7 C8B C9B 117.5(7) . .
C7 C8B N2B 125.0(7) . .
C9B C8B N2B 117.0(8) . .
C8B C9B C10B 119.5(8) . .
C9B C10B N1 121.6(6) . .
N2B N2B C8B 113.1(10) 3_558 .

loop_
_geom_bond_atom_site_label_1
_geom_bond_atom_site_label_2
_geom_bond_distance
_geom_bond_site_symmetry_2
Mn1 O2 2.160(2) .
Mn1 O4 2.162(2) .
Mn1 O3 2.166(2) 4_665
Mn1 O1 2.171(2) 4_565
Mn1 O1W 2.216(2) .
Mn1 N1 2.279(3) .
O2 C1 1.263(4) .
O4 C3 1.263(4) .
C3 O3 1.250(4) .
C3 C2 1.547(5) .
C2 C5 1.533(5) .
C2 C4 1.536(6) .
C2 C1 1.549(4) .
N1 C6 1.288(5) .
N1 C10B 1.421(8) .
N1 C10A 1.429(9) .
C1 O1 1.242(4) .
O3 Mn1 2.166(2) 4_566
O1 Mn1 2.171(2) 4_666
C7 C8A 1.333(11) .
C7 C8B 1.350(10) .
C7 C6 1.374(6) .
C8A C9A 1.377(13) .
C8A N2A 1.456(13) .
C9A C10A 1.376(11) .
N2A N2A 1.277(16) 3_558
C8B C9B 1.356(11) .
C8B N2B 1.450(12) .
C9B C10B 1.378(11) .
N2B N2B 1.224(15) 3_558

loop_
_geom_hbond_atom_site_label_D
_geom_hbond_atom_site_label_H
_geom_hbond_atom_site_label_A
_geom_hbond_distance_DH
_geom_hbond_distance_HA
_geom_hbond_distance_DA
_geom_hbond_angle_DHA
_geom_hbond_site_symmetry_A
O1W H1WB O2 0.897(19) 1.88(2) 2.743(3) 161(4) 4_565
O1W H1WA O4 0.902(19) 1.89(3) 2.735(3) 156(4) 4_665
